data_2214980
loop_
_publ_author_name
'Hwang, In-Chul'
'Ha, Kwang'

_publ_section_title
;
 Diacetato(1,4,8,11-tetraazacyclotetradecane)manganese(III) perchlorate
 monohydrate
;
_journal_coeditor_code BI2218
_journal_issue 9
_journal_name_full 'Acta Crystallographica Section E'
_journal_page_first m2299
_journal_page_last m2299
_journal_paper_doi 10.1107/S1600536807038421
_journal_volume 63
_journal_year 2007
_chemical_formula_iupac '[Mn (C2 H3 O2)2 (C10 H24 N4)] Cl O4, H2 O'
_chemical_formula_moiety 'C14 H30 Mn N4 O4 +, Cl O4 -, H2 O'
_chemical_formula_sum 'C14 H32 Cl Mn N4 O9'
_chemical_formula_weight 490.83
_chemical_name_systematic
;
Diacetato(1,4,8,11-tetraazacyclotetradecane)manganese(III) perchlorate
monohydrate
;
_space_group_IT_number 14
_symmetry_cell_setting monoclinic
_symmetry_space_group_name_Hall '-P 2ybc'
_symmetry_space_group_name_H-M 'P 1 21/c 1'
_atom_sites_solution_hydrogens geom
_atom_sites_solution_primary direct
_atom_sites_solution_secondary difmap
_cell_angle_alpha 90.00
_cell_angle_beta 113.446(2)
_cell_angle_gamma 90.00
_cell_formula_units_Z 4
_cell_length_a 16.0734(17)
_cell_length_b 8.5147(9)
_cell_length_c 17.3393(18)
_cell_measurement_reflns_used 2981
_cell_measurement_temperature 293(2)
_cell_measurement_theta_max 24.845
_cell_measurement_theta_min 2.377
_cell_volume 2177.1(4)
_computing_cell_refinement 'SAINT (Bruker, 2000)'
_computing_data_collection 'SMART (Bruker, 2000)'
_computing_data_reduction SAINT
_computing_molecular_graphics 'PLATON (Spek, 2003)'
_computing_publication_material SHELXL97
_computing_structure_refinement 'SHELXL97 (Sheldrick, 1997)'
_computing_structure_solution 'SHELXS97 (Sheldrick, 1997)'
_diffrn_ambient_temperature 293(2)
_diffrn_measured_fraction_theta_full 0.996
_diffrn_measured_fraction_theta_max 0.996
_diffrn_measurement_device_type 'Bruker SMART 1000 CCD'
_diffrn_measurement_method '\f and \w'
_diffrn_radiation_monochromator graphite
_diffrn_radiation_source 'fine-focus sealed tube'
_diffrn_radiation_type 'Mo K\a'
_diffrn_radiation_wavelength 0.71073
_diffrn_reflns_av_R_equivalents 0.0294
_diffrn_reflns_av_sigmaI/netI 0.0459
_diffrn_reflns_limit_h_max 19
_diffrn_reflns_limit_h_min -20
_diffrn_reflns_limit_k_max 10
_diffrn_reflns_limit_k_min -7
_diffrn_reflns_limit_l_max 21
_diffrn_reflns_limit_l_min -15
_diffrn_reflns_number 12476
_diffrn_reflns_theta_full 26.40
_diffrn_reflns_theta_max 26.40
_diffrn_reflns_theta_min 1.38
_diffrn_standards_number 0
_exptl_absorpt_coefficient_mu 0.781
_exptl_absorpt_correction_T_max 0.889
_exptl_absorpt_correction_T_min 0.747
_exptl_absorpt_correction_type multi-scan
_exptl_absorpt_process_details '(SADABS; Bruker, 2000)'
_exptl_crystal_colour yellow
_exptl_crystal_density_diffrn 1.497
_exptl_crystal_density_method 'not measured'
_exptl_crystal_description prism
_exptl_crystal_F_000 1032
_exptl_crystal_size_max 0.26
_exptl_crystal_size_mid 0.25
_exptl_crystal_size_min 0.15
_refine_diff_density_max 1.196
_refine_diff_density_min -0.661
_refine_ls_extinction_method none
_refine_ls_goodness_of_fit_ref 1.058
_refine_ls_hydrogen_treatment constr
_refine_ls_matrix_type full
_refine_ls_number_parameters 269
_refine_ls_number_reflns 4452
_refine_ls_number_restraints 0
_refine_ls_restrained_S_all 1.058
_refine_ls_R_factor_all 0.0832
_refine_ls_R_factor_gt 0.0579
_refine_ls_shift/su_max 0.000
_refine_ls_shift/su_mean 0.000
_refine_ls_structure_factor_coef Fsqd
_refine_ls_weighting_details 'calc w=1/[\s^2^(Fo^2^)+(0.082P)^2^+1.5997P] where P=(Fo^2^+2Fc^2^)/3'
_refine_ls_weighting_scheme calc
_refine_ls_wR_factor_gt 0.1577
_refine_ls_wR_factor_ref 0.1722
_reflns_number_gt 3154
_reflns_number_total 4452
_reflns_threshold_expression I>2\s(I)
_cod_data_source_file bi2218.cif
_cod_data_source_block I
_cod_original_sg_symbol_H-M 'P 21/c'
_cod_database_code 2214980
_cod_database_fobs_code 2214980

loop_
_symmetry_equiv_pos_as_xyz
'x, y, z'
'-x, y+1/2, -z+1/2'
'-x, -y, -z'
'x, -y-1/2, z-1/2'

loop_
_atom_site_type_symbol
_atom_site_label
_atom_site_fract_x
_atom_site_fract_y
_atom_site_fract_z
_atom_site_U_iso_or_equiv
_atom_site_adp_type
_atom_site_calc_flag
_atom_site_refinement_flags
_atom_site_occupancy
Mn Mn1 0.0000 1.0000 0.0000 0.0269(2) Uani d S 1
O O1 -0.07775(17) 0.8393(3) 0.03744(17) 0.0394(6) Uani d . 1
O O2 0.0207(2) 0.6979(4) 0.1400(2) 0.0601(9) Uani d . 1
N N1 0.0091(2) 1.1441(3) 0.09685(19) 0.0374(7) Uani d . 1
H H1 -0.0110 1.0882 0.1308 0.045 Uiso calc R 1
N N2 0.11842(19) 0.8864(4) 0.06720(19) 0.0356(7) Uani d . 1
H H2 0.1057 0.8123 0.0987 0.043 Uiso calc R 1
C C1 -0.0573(3) 1.2712(5) 0.0589(3) 0.0525(12) Uani d . 1
H H1A -0.0330 1.3467 0.0315 0.063 Uiso calc R 1
H H1B -0.0702 1.3254 0.1021 0.063 Uiso calc R 1
C C2 0.1008(3) 1.2034(5) 0.1507(3) 0.0510(11) Uani d . 1
H H2A 0.0970 1.2659 0.1960 0.061 Uiso calc R 1
H H2B 0.1225 1.2709 0.1176 0.061 Uiso calc R 1
C C3 0.1673(3) 1.0717(6) 0.1874(3) 0.0556(12) Uani d . 1
H H3A 0.1418 0.9987 0.2150 0.067 Uiso calc R 1
H H3B 0.2222 1.1149 0.2301 0.067 Uiso calc R 1
C C4 0.1927(3) 0.9818(5) 0.1251(3) 0.0533(12) Uani d . 1
H H4A 0.2120 1.0556 0.0928 0.064 Uiso calc R 1
H H4B 0.2438 0.9139 0.1555 0.064 Uiso calc R 1
C C5 0.1431(3) 0.8011(5) 0.0045(3) 0.0499(11) Uani d . 1
H H5A 0.1874 0.7199 0.0320 0.060 Uiso calc R 1
H H5B 0.1691 0.8731 -0.0232 0.060 Uiso calc R 1
C C6 -0.0578(3) 0.7385(4) 0.0952(3) 0.0364(9) Uani d . 1
C C7 -0.1366(3) 0.6656(5) 0.1080(3) 0.0509(11) Uani d . 1
H H7A -0.1144 0.5987 0.1566 0.076 Uiso calc R 1
H H7B -0.1719 0.6046 0.0594 0.076 Uiso calc R 1
H H7C -0.1737 0.7468 0.1162 0.076 Uiso calc R 1
Mn Mn2 0.5000 0.0000 0.0000 0.0314(2) Uani d S 1
O O3 0.39455(17) -0.1607(3) -0.06614(18) 0.0443(7) Uani d . 1
O O4 0.26686(18) -0.0244(3) -0.1028(2) 0.0506(8) Uani d . 1
N N3 0.4109(2) 0.1552(4) 0.0126(2) 0.0403(8) Uani d . 1
H H3 0.3546 0.1194 -0.0207 0.048 Uiso calc R 1
N N4 0.5073(2) -0.0929(4) 0.1113(2) 0.0420(8) Uani d . 1
H H4 0.5579 -0.0522 0.1523 0.050 Uiso calc R 1
C C8 0.4055(3) 0.3291(5) -0.1034(3) 0.0600(13) Uani d . 1
H H8A 0.3962 0.4382 -0.1210 0.072 Uiso calc R 1
H H8B 0.3516 0.2714 -0.1382 0.072 Uiso calc R 1
C C9 0.4157(3) 0.3193(5) -0.0138(3) 0.0526(12) Uani d . 1
H H9A 0.4735 0.3645 0.0223 0.063 Uiso calc R 1
H H9B 0.3682 0.3806 -0.0071 0.063 Uiso calc R 1
C C10 0.4189(3) 0.1401(6) 0.1013(3) 0.0557(12) Uani d . 1
H H10A 0.4714 0.1980 0.1387 0.067 Uiso calc R 1
H H10B 0.3654 0.1834 0.1062 0.067 Uiso calc R 1
C C11 0.4283(3) -0.0287(6) 0.1249(3) 0.0565(12) Uani d . 1
H H11A 0.4377 -0.0403 0.1834 0.068 Uiso calc R 1
H H11B 0.3737 -0.0852 0.0906 0.068 Uiso calc R 1
C C12 0.5150(3) -0.2662(5) 0.1197(3) 0.0545(12) Uani d . 1
H H12A 0.4595 -0.3137 0.0802 0.065 Uiso calc R 1
H H12B 0.5219 -0.2958 0.1759 0.065 Uiso calc R 1
C C13 0.3090(2) -0.1448(4) -0.1038(2) 0.0366(9) Uani d . 1
C C14 0.2588(3) -0.2852(5) -0.1506(3) 0.0576(13) Uani d . 1
H H14A 0.1997 -0.2540 -0.1899 0.086 Uiso calc R 1
H H14B 0.2527 -0.3599 -0.1117 0.086 Uiso calc R 1
H H14C 0.2916 -0.3321 -0.1804 0.086 Uiso calc R 1
Cl Cl 0.31158(9) 0.51504(14) 0.17560(8) 0.0584(3) Uani d . 1
O O5 0.3699(4) 0.6269(7) 0.2282(4) 0.135(2) Uani d . 1
O O6 0.3098(4) 0.5158(6) 0.0945(3) 0.1171(18) Uani d . 1
O O7 0.2216(3) 0.5651(6) 0.1679(3) 0.1184(17) Uani d . 1
O O8 0.3259(3) 0.3683(5) 0.2134(3) 0.1128(16) Uani d . 1
O O9 0.0709(2) 0.5285(3) 0.28972(19) 0.0508(8) Uani d . 1
H H9WA 0.0613 0.5829 0.2434 0.073(16) Uiso d R 1
H H9WB 0.1307 0.5167 0.3184 0.10(2) Uiso d R 1

loop_
_atom_site_aniso_label
_atom_site_aniso_U_11
_atom_site_aniso_U_22
_atom_site_aniso_U_33
_atom_site_aniso_U_12
_atom_site_aniso_U_13
_atom_site_aniso_U_23
Mn1 0.0259(4) 0.0280(4) 0.0273(4) 0.0048(3) 0.0111(3) 0.0044(3)
O1 0.0397(15) 0.0389(15) 0.0398(15) -0.0022(12) 0.0162(13) 0.0127(12)
O2 0.0449(18) 0.074(2) 0.067(2) 0.0167(15) 0.0273(16) 0.0418(17)
N1 0.049(2) 0.0316(17) 0.0346(18) 0.0024(14) 0.0195(15) 0.0019(13)
N2 0.0284(16) 0.0414(18) 0.0381(18) 0.0093(13) 0.0143(14) 0.0161(14)
C1 0.077(3) 0.039(2) 0.053(3) 0.020(2) 0.038(3) 0.004(2)
C2 0.059(3) 0.047(3) 0.042(2) -0.015(2) 0.016(2) -0.009(2)
C3 0.043(3) 0.071(3) 0.037(2) -0.012(2) -0.002(2) 0.002(2)
C4 0.031(2) 0.073(3) 0.050(3) 0.002(2) 0.010(2) 0.019(2)
C5 0.048(3) 0.059(3) 0.051(3) 0.030(2) 0.029(2) 0.020(2)
C6 0.046(2) 0.030(2) 0.041(2) -0.0015(17) 0.0254(19) 0.0028(17)
C7 0.054(3) 0.048(3) 0.060(3) -0.006(2) 0.032(2) 0.008(2)
Mn2 0.0239(4) 0.0317(4) 0.0368(5) 0.0003(3) 0.0103(3) -0.0059(3)
O3 0.0288(14) 0.0404(16) 0.0572(19) -0.0048(11) 0.0104(13) -0.0111(13)
O4 0.0306(15) 0.0455(18) 0.068(2) -0.0027(12) 0.0112(14) -0.0175(14)
N3 0.0263(16) 0.0394(19) 0.051(2) 0.0003(14) 0.0104(15) -0.0141(15)
N4 0.0379(18) 0.046(2) 0.0399(19) -0.0079(15) 0.0129(15) -0.0059(15)
C8 0.053(3) 0.038(2) 0.072(3) 0.007(2) 0.007(2) 0.009(2)
C9 0.036(2) 0.035(2) 0.078(3) 0.0042(18) 0.014(2) -0.012(2)
C10 0.047(3) 0.064(3) 0.064(3) 0.001(2) 0.031(2) -0.022(2)
C11 0.054(3) 0.074(3) 0.053(3) -0.007(2) 0.034(2) -0.008(2)
C12 0.052(3) 0.048(3) 0.056(3) -0.004(2) 0.013(2) 0.010(2)
C13 0.031(2) 0.037(2) 0.043(2) -0.0075(17) 0.0159(18) -0.0045(17)
C14 0.035(2) 0.045(3) 0.082(4) -0.0107(19) 0.013(2) -0.016(2)
Cl 0.0691(8) 0.0525(7) 0.0457(6) 0.0054(6) 0.0145(6) 0.0030(5)
O5 0.131(4) 0.141(5) 0.128(5) -0.054(4) 0.047(4) -0.053(4)
O6 0.146(4) 0.147(4) 0.059(3) 0.073(3) 0.042(3) 0.010(3)
O7 0.092(3) 0.142(4) 0.137(4) 0.043(3) 0.062(3) 0.036(4)
O8 0.128(4) 0.089(3) 0.113(4) 0.017(3) 0.038(3) 0.035(3)
O9 0.0491(19) 0.062(2) 0.0436(17) 0.0016(14) 0.0206(15) 0.0116(15)

loop_
_atom_type_symbol
_atom_type_description
_atom_type_scat_dispersion_real
_atom_type_scat_dispersion_imag
_atom_type_scat_source
C C 0.0033 0.0016 'International Tables Vol C Tables 4.2.6.8 and 6.1.1.4'
H H 0.0000 0.0000 'International Tables Vol C Tables 4.2.6.8 and 6.1.1.4'
Cl Cl 0.1484 0.1585 'International Tables Vol C Tables 4.2.6.8 and 6.1.1.4'
Mn Mn 0.3368 0.7283 'International Tables Vol C Tables 4.2.6.8 and 6.1.1.4'
N N 0.0061 0.0033 'International Tables Vol C Tables 4.2.6.8 and 6.1.1.4'
O O 0.0106 0.0060 'International Tables Vol C Tables 4.2.6.8 and 6.1.1.4'

loop_
_geom_angle_atom_site_label_1
_geom_angle_atom_site_label_2
_geom_angle_atom_site_label_3
_geom_angle_site_symmetry_1
_geom_angle_site_symmetry_3
_geom_angle
N1 Mn1 N1 3_575 . 180.00(18)
N1 Mn1 N2 3_575 . 85.98(13)
N1 Mn1 N2 . . 94.02(13)
N1 Mn1 N2 3_575 3_575 94.02(13)
N1 Mn1 N2 . 3_575 85.98(13)
N2 Mn1 N2 . 3_575 180.00(12)
N1 Mn1 O1 3_575 3_575 89.66(12)
N1 Mn1 O1 . 3_575 90.34(12)
N2 Mn1 O1 . 3_575 87.21(11)
N2 Mn1 O1 3_575 3_575 92.79(11)
N1 Mn1 O1 3_575 . 90.34(12)
N1 Mn1 O1 . . 89.66(12)
N2 Mn1 O1 . . 92.79(11)
N2 Mn1 O1 3_575 . 87.21(11)
O1 Mn1 O1 3_575 . 180.00(13)
C6 O1 Mn1 . . 133.5(3)
C1 N1 C2 . . 113.0(3)
C1 N1 Mn1 . . 105.8(2)
C2 N1 Mn1 . . 116.8(2)
C1 N1 H1 . . 106.9
C2 N1 H1 . . 106.9
Mn1 N1 H1 . . 106.9
C4 N2 C5 . . 113.0(3)
C4 N2 Mn1 . . 116.8(2)
C5 N2 Mn1 . . 105.9(2)
C4 N2 H2 . . 106.9
C5 N2 H2 . . 106.9
Mn1 N2 H2 . . 106.9
N1 C1 C5 . 3_575 108.3(3)
N1 C1 H1A . . 110.0
C5 C1 H1A 3_575 . 110.0
N1 C1 H1B . . 110.0
C5 C1 H1B 3_575 . 110.0
H1A C1 H1B . . 108.4
N1 C2 C3 . . 111.9(3)
N1 C2 H2A . . 109.2
C3 C2 H2A . . 109.2
N1 C2 H2B . . 109.2
C3 C2 H2B . . 109.2
H2A C2 H2B . . 107.9
C2 C3 C4 . . 115.2(4)
C2 C3 H3A . . 108.5
C4 C3 H3A . . 108.5
C2 C3 H3B . . 108.5
C4 C3 H3B . . 108.5
H3A C3 H3B . . 107.5
N2 C4 C3 . . 113.2(3)
N2 C4 H4A . . 108.9
C3 C4 H4A . . 108.9
N2 C4 H4B . . 108.9
C3 C4 H4B . . 108.9
H4A C4 H4B . . 107.8
N2 C5 C1 . 3_575 107.4(3)
N2 C5 H5A . . 110.2
C1 C5 H5A 3_575 . 110.2
N2 C5 H5B . . 110.2
C1 C5 H5B 3_575 . 110.2
H5A C5 H5B . . 108.5
O2 C6 O1 . . 124.1(3)
O2 C6 C7 . . 120.0(3)
O1 C6 C7 . . 115.9(4)
C6 C7 H7A . . 109.5
C6 C7 H7B . . 109.5
H7A C7 H7B . . 109.5
C6 C7 H7C . . 109.5
H7A C7 H7C . . 109.5
H7B C7 H7C . . 109.5
N3 Mn2 N3 3_655 . 180.00(19)
N3 Mn2 N4 3_655 3_655 85.90(14)
N3 Mn2 N4 . 3_655 94.10(14)
N3 Mn2 N4 3_655 . 94.10(14)
N3 Mn2 N4 . . 85.90(14)
N4 Mn2 N4 3_655 . 180.0(2)
N3 Mn2 O3 3_655 3_655 91.82(11)
N3 Mn2 O3 . 3_655 88.18(11)
N4 Mn2 O3 3_655 3_655 89.66(12)
N4 Mn2 O3 . 3_655 90.34(12)
N3 Mn2 O3 3_655 . 88.18(11)
N3 Mn2 O3 . . 91.82(11)
N4 Mn2 O3 3_655 . 90.34(12)
N4 Mn2 O3 . . 89.66(12)
O3 Mn2 O3 3_655 . 180.0
C13 O3 Mn2 . . 132.5(2)
C9 N3 C10 . . 113.8(3)
C9 N3 Mn2 . . 117.2(3)
C10 N3 Mn2 . . 106.2(2)
C9 N3 H3 . . 106.3
C10 N3 H3 . . 106.3
Mn2 N3 H3 . . 106.3
C12 N4 C11 . . 113.2(3)
C12 N4 Mn2 . . 116.7(3)
C11 N4 Mn2 . . 106.0(3)
C12 N4 H4 . . 106.8
C11 N4 H4 . . 106.8
Mn2 N4 H4 . . 106.8
C9 C8 C12 . 3_655 114.9(4)
C9 C8 H8A . . 108.5
C12 C8 H8A 3_655 . 108.5
C9 C8 H8B . . 108.5
C12 C8 H8B 3_655 . 108.5
H8A C8 H8B . . 107.5
N3 C9 C8 . . 112.0(3)
N3 C9 H9A . . 109.2
C8 C9 H9A . . 109.2
N3 C9 H9B . . 109.2
C8 C9 H9B . . 109.2
H9A C9 H9B . . 107.9
C11 C10 N3 . . 108.9(3)
C11 C10 H10A . . 109.9
N3 C10 H10A . . 109.9
C11 C10 H10B . . 109.9
N3 C10 H10B . . 109.9
H10A C10 H10B . . 108.3
N4 C11 C10 . . 108.2(4)
N4 C11 H11A . . 110.1
C10 C11 H11A . . 110.1
N4 C11 H11B . . 110.1
C10 C11 H11B . . 110.1
H11A C11 H11B . . 108.4
N4 C12 C8 . 3_655 112.2(4)
N4 C12 H12A . . 109.2
C8 C12 H12A 3_655 . 109.2
N4 C12 H12B . . 109.2
C8 C12 H12B 3_655 . 109.2
H12A C12 H12B . . 107.9
O4 C13 O3 . . 124.7(3)
O4 C13 C14 . . 119.6(3)
O3 C13 C14 . . 115.7(3)
C13 C14 H14A . . 109.5
C13 C14 H14B . . 109.5
H14A C14 H14B . . 109.5
C13 C14 H14C . . 109.5
H14A C14 H14C . . 109.5
H14B C14 H14C . . 109.5
O8 Cl O5 . . 111.4(4)
O8 Cl O6 . . 114.4(3)
O5 Cl O6 . . 113.3(4)
O8 Cl O7 . . 106.1(3)
O5 Cl O7 . . 104.2(4)
O6 Cl O7 . . 106.5(3)
H9WA O9 H9WB . . 108.9

loop_
_geom_bond_atom_site_label_1
_geom_bond_atom_site_label_2
_geom_bond_site_symmetry_2
_geom_bond_distance
Mn1 N1 3_575 2.037(3)
Mn1 N1 . 2.037(3)
Mn1 N2 . 2.038(3)
Mn1 N2 3_575 2.038(3)
Mn1 O1 3_575 2.122(2)
Mn1 O1 . 2.122(2)
O1 C6 . 1.260(4)
O2 C6 . 1.239(5)
N1 C1 . 1.478(5)
N1 C2 . 1.485(5)
N1 H1 . 0.910
N2 C4 . 1.463(5)
N2 C5 . 1.487(5)
N2 H2 . 0.910
C1 C5 3_575 1.511(6)
C1 H1A . 0.970
C1 H1B . 0.970
C2 C3 . 1.505(6)
C2 H2A . 0.970
C2 H2B . 0.970
C3 C4 . 1.507(7)
C3 H3A . 0.970
C3 H3B . 0.970
C4 H4A . 0.970
C4 H4B . 0.970
C5 C1 3_575 1.511(6)
C5 H5A . 0.970
C5 H5B . 0.970
C6 C7 . 1.503(5)
C7 H7A . 0.960
C7 H7B . 0.960
C7 H7C . 0.960
Mn2 N3 3_655 2.023(3)
Mn2 N3 . 2.023(3)
Mn2 N4 3_655 2.045(3)
Mn2 N4 . 2.045(3)
Mn2 O3 3_655 2.124(2)
Mn2 O3 . 2.124(2)
O3 C13 . 1.274(4)
O4 C13 . 1.232(4)
N3 C9 . 1.482(5)
N3 C10 . 1.497(6)
N3 H3 . 0.910
N4 C12 . 1.483(5)
N4 C11 . 1.485(5)
N4 H4 . 0.910
C8 C9 . 1.498(7)
C8 C12 3_655 1.511(6)
C8 H8A . 0.970
C8 H8B . 0.970
C9 H9A . 0.970
C9 H9B . 0.970
C10 C11 . 1.486(6)
C10 H10A . 0.970
C10 H10B . 0.970
C11 H11A . 0.970
C11 H11B . 0.970
C12 C8 3_655 1.511(6)
C12 H12A . 0.970
C12 H12B . 0.970
C13 C14 . 1.490(5)
C14 H14A . 0.960
C14 H14B . 0.960
C14 H14C . 0.960
Cl O8 . 1.386(4)
Cl O5 . 1.391(5)
Cl O6 . 1.395(5)
Cl O7 . 1.462(4)
O9 H9WA . 0.89
O9 H9WB . 0.90

loop_
_geom_hbond_atom_site_label_D
_geom_hbond_atom_site_label_H
_geom_hbond_atom_site_label_A
_geom_hbond_site_symmetry_A
_geom_hbond_distance_DH
_geom_hbond_distance_HA
_geom_hbond_distance_DA
_geom_hbond_angle_DHA
N1 H1 O9 2 0.91 2.04 2.916(4) 162.6
N2 H2 O2 . 0.91 2.03 2.865(4) 152.9
N3 H3 O4 . 0.91 1.98 2.831(4) 155.1
N4 H4 O5 2_645 0.91 2.46 3.283(7) 150.6
N4 H4 O8 2_645 0.91 2.43 3.171(6) 138.6
O9 H9WA O2 . 0.89 1.92 2.794(4) 171.0
O9 H9WB O4 4_566 0.90 2.07 2.954(4) 169.5

loop_
_geom_torsion_atom_site_label_1
_geom_torsion_atom_site_label_2
_geom_torsion_atom_site_label_3
_geom_torsion_atom_site_label_4
_geom_torsion_site_symmetry_1
_geom_torsion_site_symmetry_4
_geom_torsion
N1 Mn1 O1 C6 3_575 . 102.2(4)
N1 Mn1 O1 C6 . . -77.8(4)
N2 Mn1 O1 C6 . . 16.2(4)
N2 Mn1 O1 C6 3_575 . -163.8(4)
N2 Mn1 N1 C1 . . 165.2(3)
N2 Mn1 N1 C1 3_575 . -14.8(3)
O1 Mn1 N1 C1 3_575 . 77.9(3)
O1 Mn1 N1 C1 . . -102.1(3)
N2 Mn1 N1 C2 . . 38.4(3)
N2 Mn1 N1 C2 3_575 . -141.6(3)
O1 Mn1 N1 C2 3_575 . -48.8(3)
O1 Mn1 N1 C2 . . 131.2(3)
N1 Mn1 N2 C4 3_575 . 142.1(3)
N1 Mn1 N2 C4 . . -37.9(3)
O1 Mn1 N2 C4 3_575 . 52.2(3)
O1 Mn1 N2 C4 . . -127.8(3)
N1 Mn1 N2 C5 3_575 . 15.3(3)
N1 Mn1 N2 C5 . . -164.7(3)
O1 Mn1 N2 C5 3_575 . -74.5(3)
O1 Mn1 N2 C5 . . 105.5(3)
C2 N1 C1 C5 . 3_575 171.3(3)
Mn1 N1 C1 C5 . 3_575 42.3(4)
C1 N1 C2 C3 . . -179.1(4)
Mn1 N1 C2 C3 . . -56.0(4)
N1 C2 C3 C4 . . 69.2(5)
C5 N2 C4 C3 . . 178.6(3)
Mn1 N2 C4 C3 . . 55.4(4)
C2 C3 C4 N2 . . -69.4(5)
C4 N2 C5 C1 . 3_575 -171.3(3)
Mn1 N2 C5 C1 . 3_575 -42.3(3)
Mn1 O1 C6 O2 . . -9.6(6)
Mn1 O1 C6 C7 . . 170.8(3)
N3 Mn2 O3 C13 3_655 . -162.3(4)
N3 Mn2 O3 C13 . . 17.7(4)
N4 Mn2 O3 C13 3_655 . -76.4(4)
N4 Mn2 O3 C13 . . 103.6(4)
N4 Mn2 N3 C9 3_655 . -38.1(3)
N4 Mn2 N3 C9 . . 141.9(3)
O3 Mn2 N3 C9 3_655 . 51.4(3)
O3 Mn2 N3 C9 . . -128.6(3)
N4 Mn2 N3 C10 3_655 . -166.6(3)
N4 Mn2 N3 C10 . . 13.4(3)
O3 Mn2 N3 C10 3_655 . -77.1(3)
O3 Mn2 N3 C10 . . 102.9(3)
N3 Mn2 N4 C12 3_655 . -37.6(3)
N3 Mn2 N4 C12 . . 142.4(3)
O3 Mn2 N4 C12 3_655 . -129.4(3)
O3 Mn2 N4 C12 . . 50.6(3)
N3 Mn2 N4 C11 3_655 . -164.7(3)
N3 Mn2 N4 C11 . . 15.3(3)
O3 Mn2 N4 C11 3_655 . 103.5(3)
O3 Mn2 N4 C11 . . -76.5(3)
C10 N3 C9 C8 . . -178.8(3)
Mn2 N3 C9 C8 . . 56.4(4)
C12 C8 C9 N3 3_655 . -70.3(5)
C9 N3 C10 C11 . . -170.8(3)
Mn2 N3 C10 C11 . . -40.4(4)
C12 N4 C11 C10 . . -170.8(4)
Mn2 N4 C11 C10 . . -41.7(4)
N3 C10 C11 N4 . . 55.9(5)
C11 N4 C12 C8 . 3_655 178.6(4)
Mn2 N4 C12 C8 . 3_655 55.2(4)
Mn2 O3 C13 O4 . . -6.9(6)
Mn2 O3 C13 C14 . . 174.0(3)
